data_1547689
loop_
_publ_author_name
'Tao Zheng'
'Zaixing Yang'
'Daxiang Gui'
'Zhiyong Liu'
'Xiangxiang Wang'
'Xing Dai'
'Shengtang Liu'
'Linjuan Zhang'
'Yang Gao'
'Lanhua Chen'
'Daopeng Sheng'
'Yanlong Wang'
'Juan Diwu'
'Jianqiang Wang'
'Ruhong Zhou'
'Zhifang Chai'
'Thomas E. Albrecht-Schmitt'
'Shuao Wanga'

_publ_section_title
;
 Overcoming the crystallization and designability issues in the
 ultrastable zirconium phosphonate framework system
;
_journal_name_full 'Nature Communications'
_journal_page_first 15369
_journal_paper_doi 10.1038/ncomms15369
_journal_volume 8
_journal_year 2017
_chemical_formula_moiety 'C25 H16 F8 O12 P4 Zr3'
_chemical_formula_sum 'C25 H16 F8 O12 P4 Zr3'
_chemical_formula_weight 1057.92
_space_group_crystal_system tetragonal
_space_group_IT_number 87
_space_group_name_Hall '-I 4'
_space_group_name_H-M_alt 'I 4/m'
_symmetry_space_group_name_Hall '-I 4'
_symmetry_space_group_name_H-M 'I 4/m'
_atom_sites_solution_hydrogens geom
_cell_angle_alpha 90
_cell_angle_beta 90
_cell_angle_gamma 90
_cell_formula_units_Z 8
_cell_length_a 33.081(5)
_cell_length_b 33.081(5)
_cell_length_c 15.832(3)
_cell_measurement_reflns_used 9432
_cell_measurement_temperature 123(2)
_cell_measurement_theta_max 23.30
_cell_measurement_theta_min 2.46
_cell_volume 17326(5)
_computing_cell_refinement 'Bruker SAINT'
_computing_data_collection 'Bruker APEX2'
_computing_data_reduction 'Bruker SAINT'
_computing_molecular_graphics 'SHELXL-2014 (Sheldrick, 2014)'
_computing_publication_material 'SHELXL-2014 (Sheldrick, 2014)'
_computing_structure_refinement 'SHELXL-2014 (Sheldrick, 2014)'
_computing_structure_solution 'SHELXL-2014 (Sheldrick, 2014)'
_diffrn_ambient_temperature 123(2)
_diffrn_measured_fraction_theta_full 0.999
_diffrn_measured_fraction_theta_max 0.994
_diffrn_measurement_device_type 'Bruker APEX-II CCD'
_diffrn_measurement_method '\f and \w scans'
_diffrn_radiation_type MoK\a
_diffrn_radiation_wavelength 0.71073
_diffrn_reflns_av_R_equivalents 0.0786
_diffrn_reflns_av_unetI/netI 0.0349
_diffrn_reflns_Laue_measured_fraction_full 0.999
_diffrn_reflns_Laue_measured_fraction_max 0.994
_diffrn_reflns_limit_h_max 43
_diffrn_reflns_limit_h_min -43
_diffrn_reflns_limit_k_max 43
_diffrn_reflns_limit_k_min -43
_diffrn_reflns_limit_l_max 20
_diffrn_reflns_limit_l_min -20
_diffrn_reflns_number 199876
_diffrn_reflns_point_group_measured_fraction_full 0.999
_diffrn_reflns_point_group_measured_fraction_max 0.994
_diffrn_reflns_theta_full 25.242
_diffrn_reflns_theta_max 27.544
_diffrn_reflns_theta_min 2.251
_exptl_absorpt_coefficient_mu 0.469
_exptl_absorpt_correction_T_max 0.991
_exptl_absorpt_correction_T_min 0.989
_exptl_absorpt_correction_type multi-scan
_exptl_absorpt_process_details 'SADABS, Bruker'
_exptl_crystal_colour colorless
_exptl_crystal_density_diffrn 0.811
_exptl_crystal_description block
_exptl_crystal_F_000 4112
_exptl_crystal_size_max 0.08
_exptl_crystal_size_mid 0.02
_exptl_crystal_size_min 0.02
_refine_diff_density_max 1.325
_refine_diff_density_min -0.613
_refine_diff_density_rms 0.122
_refine_ls_extinction_coef .
_refine_ls_extinction_method none
_refine_ls_goodness_of_fit_ref 0.973
_refine_ls_hydrogen_treatment constr
_refine_ls_matrix_type full
_refine_ls_number_parameters 253
_refine_ls_number_reflns 10305
_refine_ls_number_restraints 0
_refine_ls_restrained_S_all 0.973
_refine_ls_R_factor_all 0.0994
_refine_ls_R_factor_gt 0.0674
_refine_ls_shift/su_max 0.000
_refine_ls_shift/su_mean 0.000
_refine_ls_structure_factor_coef Fsqd
_refine_ls_weighting_details 'w=1/[\s^2^(Fo^2^)+(0.1488P)^2^+75.4608P] where P=(Fo^2^+2Fc^2^)/3'
_refine_ls_weighting_scheme calc
_refine_ls_wR_factor_gt 0.2165
_refine_ls_wR_factor_ref 0.2456
_reflns_Friedel_coverage 0.000
_reflns_Friedel_fraction_full .
_reflns_Friedel_fraction_max .
_reflns_number_gt 7228
_reflns_number_total 10366
_reflns_threshold_expression 'I > 2\s(I)'
_cod_data_source_file ncomms15369-2.cif
_cod_data_source_block SZ-2
_cod_original_cell_volume 17326(6)
_cod_database_code 1547689
_shelx_space_group_comment
;
The symmetry employed for this shelxl refinement is uniquely defined
by the following loop, which should always be used as a source of
symmetry information in preference to the above space-group names.
They are only intended as comments.
;

loop_
_space_group_symop_operation_xyz
'x, y, z'
'-y, x, z'
'y, -x, z'
'-x, -y, z'
'x+1/2, y+1/2, z+1/2'
'-y+1/2, x+1/2, z+1/2'
'y+1/2, -x+1/2, z+1/2'
'-x+1/2, -y+1/2, z+1/2'
'-x, -y, -z'
'y, -x, -z'
'-y, x, -z'
'x, y, -z'
'-x+1/2, -y+1/2, -z+1/2'
'y+1/2, -x+1/2, -z+1/2'
'-y+1/2, x+1/2, -z+1/2'
'x+1/2, y+1/2, -z+1/2'

loop_
_atom_site_label
_atom_site_type_symbol
_atom_site_fract_x
_atom_site_fract_y
_atom_site_fract_z
_atom_site_U_iso_or_equiv
_atom_site_adp_type
_atom_site_occupancy
_atom_site_site_symmetry_order
_atom_site_calc_flag
_atom_site_refinement_flags_posn
_atom_site_refinement_flags_adp
_atom_site_refinement_flags_occupancy
_atom_site_disorder_assembly
_atom_site_disorder_group
Zr1 Zr -0.06868(2) 0.19567(2) 0.16923(3) 0.04988(18) Uani 1 1 d . . . . .
Zr2 Zr -0.10001(2) 0.31824(2) 0.0000 0.04318(19) Uani 1 2 d S T P . .
P1 P 0.19911(5) 0.42027(5) 0.28917(10) 0.0640(4) Uani 1 1 d . . . . .
P2 P -0.02293(5) 0.24324(5) 0.0000 0.0396(4) Uani 1 2 d S T P . .
P3 P 0.22065(6) 0.13383(5) 0.0000 0.0523(5) Uani 1 2 d S T P . .
O1 O 0.24421(15) 0.42320(16) 0.2905(3) 0.0873(15) Uani 1 1 d . . . . .
O2 O 0.18115(12) 0.40291(12) 0.3690(3) 0.0639(10) Uani 1 1 d . . . . .
O3 O 0.1806(2) 0.46137(13) 0.2717(3) 0.1047(19) Uani 1 1 d . . . . .
O4 O -0.05097(13) 0.27948(14) 0.0000 0.0442(10) Uani 1 2 d S T P . .
O5 O -0.02806(9) 0.21847(10) 0.0797(2) 0.0470(8) Uani 1 1 d . . . . .
O6 O 0.26689(16) 0.13609(14) 0.0000 0.0588(13) Uani 1 2 d S T P . .
O7 O 0.20386(14) 0.11355(11) -0.0779(3) 0.0785(13) Uani 1 1 d . . . . .
F1 F -0.11043(18) 0.1799(2) 0.2523(4) 0.156(3) Uani 1 1 d . . . . .
F2 F -0.05923(14) 0.14011(11) 0.1321(3) 0.0954(13) Uani 1 1 d . . . . .
F3 F -0.02447(13) 0.19023(13) 0.2515(2) 0.0934(13) Uani 1 1 d . . . . .
F4 F -0.14900(17) 0.35176(16) 0.0000 0.0912(18) Uani 1 2 d S T P . .
F5 F -0.06425(18) 0.36681(15) 0.0000 0.0869(17) Uani 1 2 d S T P . .
C1 C 0.16258(12) 0.33314(12) 0.0761(3) 0.0360(9) Uani 1 1 d . . . . .
C2 C 0.13627(16) 0.36163(16) 0.1067(4) 0.0609(15) Uani 1 1 d . . . . .
H2 H 0.1104 0.3631 0.0840 0.073 Uiso 1 1 calc R U . . .
C3 C 0.14702(18) 0.38845(18) 0.1703(4) 0.0689(17) Uani 1 1 d . . . . .
H3 H 0.1284 0.4073 0.1899 0.083 Uiso 1 1 calc R U . . .
C4 C 0.18555(16) 0.38693(15) 0.2045(3) 0.0499(11) Uani 1 1 d . . . . .
C5 C 0.21331(16) 0.35987(17) 0.1725(4) 0.0572(13) Uani 1 1 d . . . . .
H5 H 0.2398 0.3600 0.1921 0.069 Uiso 1 1 calc R U . . .
C6 C 0.20137(14) 0.33212(17) 0.1099(3) 0.0550(13) Uani 1 1 d . . . . .
H6 H 0.2197 0.3128 0.0909 0.066 Uiso 1 1 calc R U . . .
C7 C 0.02817(17) 0.26205(19) 0.0000 0.0386(13) Uani 1 2 d S T P . .
C8 C 0.04745(14) 0.26980(18) -0.0751(3) 0.0549(13) Uani 1 1 d . . . . .
H8 H 0.0344 0.2645 -0.1259 0.066 Uiso 1 1 calc R U . . .
C9 C 0.08628(15) 0.28550(18) -0.0752(3) 0.0559(13) Uani 1 1 d . . . . .
H9 H 0.0991 0.2905 -0.1265 0.067 Uiso 1 1 calc R U . . .
C10 C 0.10662(17) 0.29402(17) 0.0000 0.0331(12) Uani 1 2 d S T P . .
C11 C 0.2015(2) 0.18479(18) 0.0000 0.0448(15) Uani 1 2 d S T P . .
C12 C 0.19425(17) 0.20478(14) -0.0752(3) 0.0530(12) Uani 1 1 d . . . . .
H12 H 0.1991 0.1917 -0.1262 0.064 Uiso 1 1 calc R U . . .
C13 C 0.17980(18) 0.24420(15) -0.0751(3) 0.0544(13) Uani 1 1 d . . . . .
H13 H 0.1750 0.2572 -0.1262 0.065 Uiso 1 1 calc R U . . .
C14 C 0.17246(17) 0.26461(17) 0.0000 0.0353(12) Uani 1 2 d S T P . .
C15 C 0.15167(18) 0.30589(17) 0.0000 0.0361(12) Uani 1 2 d S T P . .

loop_
_atom_site_aniso_label
_atom_site_aniso_U_11
_atom_site_aniso_U_22
_atom_site_aniso_U_33
_atom_site_aniso_U_23
_atom_site_aniso_U_13
_atom_site_aniso_U_12
Zr1 0.0432(3) 0.0601(3) 0.0463(3) 0.0157(2) 0.0072(2) 0.0067(2)
Zr2 0.0416(3) 0.0348(3) 0.0531(4) 0.000 0.000 0.0049(2)
P1 0.0839(11) 0.0549(8) 0.0533(8) -0.0107(6) -0.0202(7) -0.0133(7)
P2 0.0260(7) 0.0503(9) 0.0425(8) 0.000 0.000 -0.0002(6)
P3 0.0584(11) 0.0255(8) 0.0730(12) 0.000 0.000 0.0049(7)
O1 0.089(3) 0.112(4) 0.061(3) -0.011(3) -0.012(2) -0.042(3)
O2 0.064(2) 0.075(3) 0.053(2) -0.0166(19) -0.0101(18) -0.0066(19)
O3 0.182(6) 0.049(2) 0.083(3) -0.019(2) -0.037(4) 0.008(3)
O4 0.032(2) 0.059(3) 0.041(2) 0.000 0.000 0.0016(19)
O5 0.0286(15) 0.061(2) 0.0510(19) 0.0047(16) 0.0045(13) 0.0030(13)
O6 0.056(3) 0.032(2) 0.088(4) 0.000 0.000 0.004(2)
O7 0.093(3) 0.0335(18) 0.109(3) -0.017(2) -0.033(3) 0.0105(18)
F1 0.135(4) 0.188(6) 0.144(5) 0.094(4) 0.078(4) 0.029(4)
F2 0.115(3) 0.055(2) 0.116(3) 0.018(2) -0.019(3) -0.003(2)
F3 0.113(3) 0.105(3) 0.062(2) 0.009(2) -0.032(2) 0.027(2)
F4 0.075(3) 0.067(3) 0.131(5) 0.000 0.000 0.034(3)
F5 0.112(5) 0.059(3) 0.090(4) 0.000 0.000 -0.028(3)
C1 0.034(2) 0.035(2) 0.039(2) 0.0004(17) -0.0024(17) -0.0026(16)
C2 0.050(3) 0.059(3) 0.074(4) -0.033(3) -0.025(3) 0.016(2)
C3 0.060(3) 0.063(3) 0.083(4) -0.035(3) -0.021(3) 0.017(3)
C4 0.060(3) 0.043(3) 0.047(3) -0.007(2) -0.011(2) -0.003(2)
C5 0.049(3) 0.060(3) 0.063(3) -0.012(3) -0.020(2) -0.002(2)
C6 0.036(2) 0.070(3) 0.059(3) -0.017(3) -0.009(2) 0.009(2)
C7 0.026(3) 0.047(3) 0.043(3) 0.000 0.000 -0.006(2)
C8 0.039(2) 0.089(4) 0.037(2) 0.002(2) -0.0068(19) -0.015(2)
C9 0.047(3) 0.090(4) 0.031(2) 0.005(2) 0.0023(19) -0.020(3)
C10 0.032(3) 0.031(3) 0.035(3) 0.000 0.000 -0.002(2)
C11 0.045(4) 0.029(3) 0.061(4) 0.000 0.000 -0.001(3)
C12 0.073(3) 0.033(2) 0.053(3) -0.004(2) 0.004(2) 0.008(2)
C13 0.080(4) 0.042(3) 0.041(3) -0.001(2) -0.001(2) 0.010(2)
C14 0.035(3) 0.027(3) 0.044(3) 0.000 0.000 0.001(2)
C15 0.035(3) 0.031(3) 0.042(3) 0.000 0.000 0.003(2)

loop_
_atom_type_symbol
_atom_type_description
_atom_type_scat_dispersion_real
_atom_type_scat_dispersion_imag
_atom_type_scat_source
C C 0.0033 0.0016 'International Tables Vol C Tables 4.2.6.8 and 6.1.1.4'
H H 0.0000 0.0000 'International Tables Vol C Tables 4.2.6.8 and 6.1.1.4'
N N 0.0061 0.0033 'International Tables Vol C Tables 4.2.6.8 and 6.1.1.4'
O O 0.0106 0.0060 'International Tables Vol C Tables 4.2.6.8 and 6.1.1.4'
F F 0.0171 0.0103 'International Tables Vol C Tables 4.2.6.8 and 6.1.1.4'
P P 0.1023 0.0942 'International Tables Vol C Tables 4.2.6.8 and 6.1.1.4'
Zr Zr -2.9673 0.5597 'International Tables Vol C Tables 4.2.6.8 and 6.1.1.4'

loop_
_geom_angle_atom_site_label_1
_geom_angle_atom_site_label_2
_geom_angle_atom_site_label_3
_geom_angle
_geom_angle_site_symmetry_1
_geom_angle_site_symmetry_3
F2 Zr1 F3 89.67(18) . .
F2 Zr1 F1 93.7(2) . .
F3 Zr1 F1 93.2(2) . .
F2 Zr1 O7 91.57(19) . 11
F3 Zr1 O7 176.61(18) . 11
F1 Zr1 O7 89.9(2) . 11
F2 Zr1 O1 178.1(2) . 14_455
F3 Zr1 O1 88.91(18) . 14_455
F1 Zr1 O1 87.6(2) . 14_455
O7 Zr1 O1 89.79(19) 11 14_455
F2 Zr1 O5 91.86(17) . .
F3 Zr1 O5 90.23(16) . .
F1 Zr1 O5 173.52(19) . .
O7 Zr1 O5 86.57(15) 11 .
O1 Zr1 O5 86.93(17) 14_455 .
F4 Zr2 F5 92.0(2) . .
F4 Zr2 O6 89.3(2) . 2
F5 Zr2 O6 178.7(2) . 2
F4 Zr2 O2 91.89(11) . 14_455
F5 Zr2 O2 87.97(11) . 14_455
O6 Zr2 O2 91.99(11) 2 14_455
F4 Zr2 O2 91.89(11) . 7_454
F5 Zr2 O2 87.97(11) . 7_454
O6 Zr2 O2 91.99(11) 2 7_454
O2 Zr2 O2 174.5(2) 14_455 7_454
F4 Zr2 O4 176.1(2) . .
F5 Zr2 O4 92.0(2) . .
O6 Zr2 O4 86.77(18) 2 .
O2 Zr2 O4 88.25(11) 14_455 .
O2 Zr2 O4 88.25(11) 7_454 .
O3 P1 O2 109.6(3) . .
O3 P1 O1 110.3(3) . .
O2 P1 O1 113.9(3) . .
O3 P1 C4 108.3(3) . .
O2 P1 C4 107.1(2) . .
O1 P1 C4 107.5(3) . .
O4 P2 O5 111.08(15) . 12
O4 P2 O5 111.07(16) . .
O5 P2 O5 112.9(3) 12 .
O4 P2 C7 107.5(3) . .
O5 P2 C7 106.99(16) 12 .
O5 P2 C7 106.99(16) . .
O7 P3 O7 109.5(4) . 12
O7 P3 O6 112.9(2) . .
O7 P3 O6 112.9(2) 12 .
O7 P3 C11 106.7(2) . .
O7 P3 C11 106.7(2) 12 .
O6 P3 C11 107.8(3) . .
P1 O1 Zr1 162.8(3) . 15
P1 O2 Zr2 148.2(2) . 6
P2 O4 Zr2 166.1(3) . .
P2 O5 Zr1 146.23(19) . .
P3 O6 Zr2 142.1(3) . 10
P3 O7 Zr1 158.2(3) . 10
C2 C1 C6 117.8(4) . .
C2 C1 C15 121.8(4) . .
C6 C1 C15 120.1(4) . .
C1 C2 C3 122.2(5) . .
C1 C2 H2 118.9 . .
C3 C2 H2 118.9 . .
C4 C3 C2 119.7(5) . .
C4 C3 H3 120.1 . .
C2 C3 H3 120.1 . .
C3 C4 C5 119.5(5) . .
C3 C4 P1 120.0(4) . .
C5 C4 P1 120.5(4) . .
C4 C5 C6 119.7(5) . .
C4 C5 H5 120.1 . .
C6 C5 H5 120.1 . .
C1 C6 C5 120.9(5) . .
C1 C6 H6 119.5 . .
C5 C6 H6 119.5 . .
C8 C7 C8 119.9(6) . 12
C8 C7 P2 120.0(3) . .
C8 C7 P2 120.0(3) 12 .
C7 C8 C9 120.1(4) . .
C7 C8 H8 119.9 . .
C9 C8 H8 119.9 . .
C10 C9 C8 121.4(4) . .
C10 C9 H9 119.3 . .
C8 C9 H9 119.3 . .
C9 C10 C9 117.0(5) . 12
C9 C10 C15 121.2(3) . .
C9 C10 C15 121.2(3) 12 .
C12 C11 C12 118.8(6) . 12
C12 C11 P3 120.6(3) . .
C12 C11 P3 120.6(3) 12 .
C11 C12 C13 120.5(5) . .
C11 C12 H12 119.8 . .
C13 C12 H12 119.8 . .
C12 C13 C14 121.2(5) . .
C12 C13 H13 119.4 . .
C14 C13 H13 119.4 . .
C13 C14 C13 117.8(6) 12 .
C13 C14 C15 120.9(3) 12 .
C13 C14 C15 120.9(3) . .
C14 C15 C1 114.5(3) . .
C14 C15 C1 114.5(3) . 12
C1 C15 C1 102.3(4) . 12
C14 C15 C10 102.0(4) . .
C1 C15 C10 112.0(3) . .
C1 C15 C10 112.0(3) 12 .

loop_
_geom_bond_atom_site_label_1
_geom_bond_atom_site_label_2
_geom_bond_distance
_geom_bond_site_symmetry_2
Zr1 F2 1.955(4) .
Zr1 F3 1.966(4) .
Zr1 F1 1.977(4) .
Zr1 O7 2.090(4) 11
Zr1 O1 2.106(5) 14_455
Zr1 O5 2.094(3) .
Zr2 F4 1.963(5) .
Zr2 F5 1.995(5) .
Zr2 O6 2.076(5) 2
Zr2 O2 2.076(4) 14_455
Zr2 O2 2.076(4) 7_454
Zr2 O4 2.068(4) .
P1 O3 1.517(5) .
P1 O2 1.511(5) .
P1 O1 1.495(5) .
P1 C4 1.792(5) .
P2 O4 1.515(5) .
P2 O5 1.513(3) 12
P2 O5 1.513(3) .
P2 C7 1.801(6) .
P3 O7 1.509(4) .
P3 O7 1.509(4) 12
P3 O6 1.531(6) .
P3 C11 1.801(6) .
O1 Zr1 2.106(5) 15
O2 Zr2 2.076(4) 6
O6 Zr2 2.076(5) 10
O7 Zr1 2.090(4) 10
C1 C2 1.371(6) .
C1 C6 1.391(6) .
C1 C15 1.548(5) .
C2 C3 1.389(7) .
C2 H2 0.9300 .
C3 C4 1.386(7) .
C3 H3 0.9300 .
C4 C5 1.379(8) .
C5 C6 1.407(7) .
C5 H5 0.9300 .
C6 H6 0.9300 .
C7 C8 1.373(6) .
C7 C8 1.373(6) 12
C8 C9 1.385(7) .
C8 H8 0.9300 .
C9 C10 1.397(6) .
C9 H9 0.9300 .
C10 C9 1.397(6) 12
C10 C15 1.541(8) .
C11 C12 1.383(6) .
C11 C12 1.383(6) 12
C12 C13 1.389(7) .
C12 H12 0.9300 .
C13 C14 1.388(6) .
C13 H13 0.9300 .
C14 C13 1.388(6) 12
C14 C15 1.529(8) .
C15 C1 1.548(5) 12

loop_
_geom_torsion_atom_site_label_1
_geom_torsion_atom_site_label_2
_geom_torsion_atom_site_label_3
_geom_torsion_atom_site_label_4
_geom_torsion
_geom_torsion_site_symmetry_1
_geom_torsion_site_symmetry_2
_geom_torsion_site_symmetry_3
_geom_torsion_site_symmetry_4
O3 P1 O1 Zr1 88.1(12) . . . 15
O2 P1 O1 Zr1 -35.6(13) . . . 15
C4 P1 O1 Zr1 -154.0(11) . . . 15
O3 P1 O2 Zr2 -83.5(6) . . . 6
O1 P1 O2 Zr2 40.6(6) . . . 6
C4 P1 O2 Zr2 159.3(5) . . . 6
O5 P2 O4 Zr2 63.25(16) 12 . . .
O5 P2 O4 Zr2 -63.25(16) . . . .
C7 P2 O4 Zr2 180.0 . . . .
O4 P2 O5 Zr1 38.4(5) . . . .
O5 P2 O5 Zr1 -87.1(4) 12 . . .
C7 P2 O5 Zr1 155.5(4) . . . .
O7 P3 O6 Zr2 -62.5(2) . . . 10
O7 P3 O6 Zr2 62.5(2) 12 . . 10
C11 P3 O6 Zr2 180.0 . . . 10
O7 P3 O7 Zr1 -72.0(10) 12 . . 10
O6 P3 O7 Zr1 54.8(10) . . . 10
C11 P3 O7 Zr1 173.0(9) . . . 10
C6 C1 C2 C3 -1.2(9) . . . .
C15 C1 C2 C3 -174.6(5) . . . .
C1 C2 C3 C4 0.3(10) . . . .
C2 C3 C4 C5 2.7(10) . . . .
C2 C3 C4 P1 -177.9(5) . . . .
O3 P1 C4 C3 -39.7(6) . . . .
O2 P1 C4 C3 78.3(5) . . . .
O1 P1 C4 C3 -158.9(5) . . . .
O3 P1 C4 C5 139.7(5) . . . .
O2 P1 C4 C5 -102.2(5) . . . .
O1 P1 C4 C5 20.5(6) . . . .
C3 C4 C5 C6 -4.7(9) . . . .
P1 C4 C5 C6 175.8(4) . . . .
C2 C1 C6 C5 -1.0(8) . . . .
C15 C1 C6 C5 172.6(5) . . . .
C4 C5 C6 C1 3.9(9) . . . .
O4 P2 C7 C8 -89.0(5) . . . .
O5 P2 C7 C8 30.4(6) 12 . . .
O5 P2 C7 C8 151.6(5) . . . .
O4 P2 C7 C8 89.0(5) . . . 12
O5 P2 C7 C8 -151.6(5) 12 . . 12
O5 P2 C7 C8 -30.4(6) . . . 12
C8 C7 C8 C9 -0.2(11) 12 . . .
P2 C7 C8 C9 177.9(5) . . . .
C7 C8 C9 C10 -0.3(10) . . . .
C8 C9 C10 C9 0.8(11) . . . 12
C8 C9 C10 C15 171.5(5) . . . .
O7 P3 C11 C12 -31.9(6) . . . .
O7 P3 C11 C12 -148.8(5) 12 . . .
O6 P3 C11 C12 89.7(5) . . . .
O7 P3 C11 C12 148.8(5) . . . 12
O7 P3 C11 C12 31.9(6) 12 . . 12
O6 P3 C11 C12 -89.7(5) . . . 12
C12 C11 C12 C13 -0.1(11) 12 . . .
P3 C11 C12 C13 -179.5(5) . . . .
C11 C12 C13 C14 0.3(9) . . . .
C12 C13 C14 C13 -0.4(10) . . . 12
C12 C13 C14 C15 -172.3(5) . . . .
C13 C14 C15 C1 35.3(7) 12 . . .
C13 C14 C15 C1 -153.0(5) . . . .
C13 C14 C15 C1 153.0(5) 12 . . 12
C13 C14 C15 C1 -35.3(7) . . . 12
C13 C14 C15 C10 -85.8(5) 12 . . .
C13 C14 C15 C10 85.8(5) . . . .
C2 C1 C15 C14 -151.7(5) . . . .
C6 C1 C15 C14 35.0(6) . . . .
C2 C1 C15 C1 83.8(6) . . . 12
C6 C1 C15 C1 -89.5(5) . . . 12
C2 C1 C15 C10 -36.2(6) . . . .
C6 C1 C15 C10 150.5(5) . . . .
C9 C10 C15 C14 -85.2(5) . . . .
C9 C10 C15 C14 85.2(5) 12 . . .
C9 C10 C15 C1 151.9(5) . . . .
C9 C10 C15 C1 -37.7(7) 12 . . .
C9 C10 C15 C1 37.8(7) . . . 12
C9 C10 C15 C1 -151.9(5) 12 . . 12
